data_4102000
loop_
_publ_author_name
'Jason B. Benedict'
'Philip Coppens'

_publ_section_title
;
 The Crystalline Nanocluster Phase as a Medium for Structural and
 Spectroscopic Studies of Light Absorption of Photosensitizer Dyes on
 Semiconductor Surfaces
;
_journal_name_full 'Journal of the American Chemical Society'
_journal_page_first 2938
_journal_page_last 2944
_journal_paper_doi 10.1021/ja909600w
_journal_volume 132
_journal_year 2010
_chemical_formula_moiety 'C72 H128 N4 O48 Ti17'
_chemical_formula_sum 'C72 H128 N4 O48 Ti17'
_chemical_formula_weight 2632.08
_chemical_name_systematic
;
 ?
;
_space_group_IT_number 88
_symmetry_cell_setting tetragonal
_symmetry_space_group_name_Hall '-I 4ad'
_symmetry_space_group_name_H-M 'I 41/a :2'
_atom_sites_solution_hydrogens geom
_atom_sites_solution_primary direct
_atom_sites_solution_secondary difmap
_audit_creation_method SHELXL-97
_cell_angle_alpha 90.00
_cell_angle_beta 90.00
_cell_angle_gamma 90.00
_cell_formula_units_Z 4
_cell_length_a 27.8184(9)
_cell_length_b 27.8184(9)
_cell_length_c 13.4328(4)
_cell_measurement_reflns_used 267
_cell_measurement_temperature 90(2)
_cell_measurement_theta_max 25
_cell_measurement_theta_min 1
_cell_volume 10395.2(6)
_computing_structure_refinement 'SHELXL-97 (Sheldrick, 1997)'
_diffrn_ambient_temperature 90(2)
_diffrn_measured_fraction_theta_full 1.000
_diffrn_measured_fraction_theta_max 1.000
_diffrn_radiation_monochromator graphite
_diffrn_radiation_source 'fine-focus sealed tube'
_diffrn_radiation_type MoK\a
_diffrn_radiation_wavelength 0.71073
_diffrn_reflns_av_R_equivalents 0.0488
_diffrn_reflns_av_sigmaI/netI 0.0215
_diffrn_reflns_limit_h_max 34
_diffrn_reflns_limit_h_min -34
_diffrn_reflns_limit_k_max 34
_diffrn_reflns_limit_k_min -34
_diffrn_reflns_limit_l_max 16
_diffrn_reflns_limit_l_min -16
_diffrn_reflns_number 68498
_diffrn_reflns_theta_full 26.39
_diffrn_reflns_theta_max 26.39
_diffrn_reflns_theta_min 2.07
_exptl_absorpt_coefficient_mu 1.315
_exptl_absorpt_correction_T_max 0.8272
_exptl_absorpt_correction_T_min 0.7978
_exptl_absorpt_correction_type multi-scan
_exptl_absorpt_process_details SADABS
_exptl_crystal_colour colorless
_exptl_crystal_density_diffrn 1.682
_exptl_crystal_density_method 'not measured'
_exptl_crystal_description prism
_exptl_crystal_F_000 5384
_exptl_crystal_size_max 0.18
_exptl_crystal_size_mid 0.18
_exptl_crystal_size_min 0.15
_refine_diff_density_max 0.752
_refine_diff_density_min -0.695
_refine_diff_density_rms 0.113
_refine_ls_extinction_method none
_refine_ls_goodness_of_fit_ref 1.142
_refine_ls_hydrogen_treatment riding
_refine_ls_matrix_type full
_refine_ls_number_parameters 326
_refine_ls_number_reflns 5332
_refine_ls_number_restraints 1
_refine_ls_restrained_S_all 1.142
_refine_ls_R_factor_all 0.1176
_refine_ls_R_factor_gt 0.0757
_refine_ls_shift/su_max 0.003
_refine_ls_shift/su_mean 0.000
_refine_ls_structure_factor_coef Fsqd
_refine_ls_weighting_details 'calc w=1/[\s^2^(Fo^2^)+(0.0999P)^2^+102.9360P] where P=(Fo^2^+2Fc^2^)/3'
_refine_ls_weighting_scheme calc
_refine_ls_wR_factor_gt 0.2077
_refine_ls_wR_factor_ref 0.2579
_reflns_number_gt 3665
_reflns_number_total 5332
_reflns_threshold_expression >2sigma(I)
_cod_data_source_file ja909600w_si_008.cif
_cod_data_source_block 'data_0m'
_cod_original_sg_symbol_H-M 'I 41/a'
_cod_database_code 4102000

loop_
_symmetry_equiv_pos_as_xyz
'x, y, z'
'-x, -y+1/2, z'
'-y+3/4, x+1/4, z+1/4'
'y+1/4, -x+1/4, z+1/4'
'x+1/2, y+1/2, z+1/2'
'-x+1/2, -y+1, z+1/2'
'-y+5/4, x+3/4, z+3/4'
'y+3/4, -x+3/4, z+3/4'
'-x, -y, -z'
'x, y-1/2, -z'
'y-3/4, -x-1/4, -z-1/4'
'-y-1/4, x-1/4, -z-1/4'
'-x+1/2, -y+1/2, -z+1/2'
'x+1/2, y, -z+1/2'
'y-1/4, -x+1/4, -z+1/4'
'-y+1/4, x+1/4, -z+1/4'

loop_
_atom_site_label
_atom_site_type_symbol
_atom_site_fract_x
_atom_site_fract_y
_atom_site_fract_z
_atom_site_U_iso_or_equiv
_atom_site_adp_type
_atom_site_occupancy
_atom_site_symmetry_multiplicity
_atom_site_calc_flag
_atom_site_refinement_flags
_atom_site_disorder_assembly
_atom_site_disorder_group
C1 C 0.3692(3) 0.6272(3) 0.3510(8) 0.072(2) Uani 1 1 d . . .
C2 C 0.3500(3) 0.5912(3) 0.4216(8) 0.069(2) Uani 1 1 d . . .
C3 C 0.3202(3) 0.5547(3) 0.3909(9) 0.081(3) Uani 1 1 d . . .
H3 H 0.3121 0.5512 0.3226 0.097 Uiso 1 1 calc R . .
C4 C 0.3020(4) 0.5229(4) 0.4620(10) 0.091(3) Uani 1 1 d . . .
H4 H 0.2814 0.4979 0.4400 0.109 Uiso 1 1 calc R . .
N1 N 0.3122(4) 0.5256(4) 0.5619(9) 0.106(3) Uani 1 1 d . . .
C5 C 0.3418(5) 0.5623(5) 0.5880(11) 0.112(4) Uani 1 1 d . . .
H5 H 0.3499 0.5654 0.6564 0.134 Uiso 1 1 calc R . .
C6 C 0.3612(4) 0.5955(4) 0.5225(9) 0.091(3) Uani 1 1 d . . .
H6 H 0.3815 0.6206 0.5457 0.109 Uiso 1 1 calc R . .
C9 C 0.4263(5) 0.7810(6) 0.5589(10) 0.123(4) Uani 1 1 d . . .
H9A H 0.4520 0.7570 0.5615 0.184 Uiso 1 1 calc R . .
H9B H 0.4095 0.7818 0.6230 0.184 Uiso 1 1 calc R . .
H9C H 0.4401 0.8127 0.5449 0.184 Uiso 1 1 calc R . .
C8 C 0.3477(3) 0.7955(5) 0.4753(10) 0.108(4) Uani 1 1 d . . .
H8A H 0.3547 0.8288 0.4559 0.163 Uiso 1 1 calc R . .
H8B H 0.3320 0.7953 0.5406 0.163 Uiso 1 1 calc R . .
H8C H 0.3264 0.7809 0.4258 0.163 Uiso 1 1 calc R . .
C11 C 0.5550(5) 0.5814(4) 0.4159(10) 0.114(4) Uani 1 1 d . A 1
H11 H 0.5525 0.5641 0.3509 0.137 Uiso 1 1 calc R A 1
C12 C 0.5046(5) 0.5807(5) 0.4665(14) 0.155(7) Uani 1 1 d . A 1
H12A H 0.5081 0.5723 0.5370 0.233 Uiso 1 1 calc R A 1
H12B H 0.4842 0.5568 0.4336 0.233 Uiso 1 1 calc R A 1
H12C H 0.4897 0.6125 0.4608 0.233 Uiso 1 1 calc R A 1
C13 C 0.5895(6) 0.5584(5) 0.4739(16) 0.184(9) Uani 1 1 d . A 1
H13A H 0.6216 0.5695 0.4541 0.276 Uiso 1 1 calc R A 1
H13B H 0.5872 0.5236 0.4642 0.276 Uiso 1 1 calc R A 1
H13C H 0.5841 0.5661 0.5442 0.276 Uiso 1 1 calc R A 1
C14 C 0.4644(4) 0.5171(3) 0.1563(10) 0.095(3) Uani 1 1 d . . .
H14 H 0.4990 0.5073 0.1589 0.114 Uiso 1 1 calc R . .
C15 C 0.4394(6) 0.5011(6) 0.2504(13) 0.162(7) Uani 1 1 d . . .
H15A H 0.4488 0.5222 0.3055 0.243 Uiso 1 1 calc R . .
H15B H 0.4488 0.4680 0.2659 0.243 Uiso 1 1 calc R . .
H15C H 0.4046 0.5028 0.2409 0.243 Uiso 1 1 calc R . .
C16 C 0.4413(5) 0.4943(5) 0.0706(14) 0.148(7) Uani 1 1 d . . .
H16A H 0.4075 0.5042 0.0675 0.221 Uiso 1 1 calc R . .
H16B H 0.4431 0.4593 0.0775 0.221 Uiso 1 1 calc R . .
H16C H 0.4577 0.5042 0.0094 0.221 Uiso 1 1 calc R . .
C17 C 0.2891(4) 0.6053(4) 0.0854(18) 0.168(9) Uani 1 1 d D B 1
H17A H 0.2876 0.5987 0.1584 0.202 Uiso 1 1 calc R B 1
C18 C 0.3065(8) 0.5639(5) 0.0574(17) 0.206(10) Uani 1 1 d D B 1
H18A H 0.2801 0.5419 0.0420 0.309 Uiso 1 1 calc R B 1
H18B H 0.3261 0.5504 0.1112 0.309 Uiso 1 1 calc R B 1
H18C H 0.3265 0.5684 -0.0020 0.309 Uiso 1 1 calc R B 1
C19 C 0.2453(5) 0.6142(9) 0.072(2) 0.256(14) Uani 1 1 d D B 1
H19A H 0.2402 0.6245 0.0032 0.384 Uiso 1 1 calc R B 1
H19B H 0.2352 0.6399 0.1176 0.384 Uiso 1 1 calc R B 1
H19C H 0.2264 0.5852 0.0855 0.384 Uiso 1 1 calc R B 1
C7 C 0.3925(3) 0.7683(3) 0.4806(7) 0.075(2) Uani 1 1 d . . .
H7 H 0.3828 0.7343 0.4944 0.090 Uiso 1 1 calc R . .
O1 O 0.48934(15) 0.69960(15) 0.0422(4) 0.0471(11) Uani 1 1 d . B .
O2 O 0.53005(17) 0.61619(16) 0.0257(4) 0.0551(12) Uani 1 1 d . B .
O3 O 0.41941(16) 0.63814(16) 0.0269(4) 0.0551(12) Uani 1 1 d . B .
O4 O 0.52763(16) 0.63806(16) 0.2049(4) 0.0543(12) Uani 1 1 d . A .
O5 O 0.43628(17) 0.66123(17) 0.2037(4) 0.0564(12) Uani 1 1 d . B .
O6 O 0.49038(16) 0.69551(16) 0.3488(4) 0.0533(12) Uani 1 1 d . A .
O7 O 0.39411(17) 0.66164(17) 0.3883(4) 0.0559(12) Uani 1 1 d . B .
O8 O 0.3582(2) 0.6223(2) 0.2595(6) 0.0759(17) Uani 1 1 d . . .
O9 O 0.56435(19) 0.62988(18) 0.3963(4) 0.0622(14) Uani 1 1 d . . .
O10 O 0.41590(18) 0.76724(18) 0.3852(4) 0.0565(12) Uani 1 1 d . . .
O11 O 0.32052(19) 0.6450(2) 0.0892(5) 0.0814(19) Uani 1 1 d . . .
O12 O 0.4615(2) 0.56471(18) 0.1433(5) 0.0693(15) Uani 1 1 d . B .
Ti1 Ti 0.5000 0.7500 0.1250 0.0408(5) Uani 1 4 d S . .
Ti2 Ti 0.47554(4) 0.62445(4) 0.10832(11) 0.0525(4) Uani 1 1 d . . .
Ti3 Ti 0.55434(5) 0.67742(4) 0.31058(11) 0.0537(4) Uani 1 1 d . . .
Ti4 Ti 0.37632(4) 0.66845(5) 0.12983(12) 0.0553(4) Uani 1 1 d . B .
Ti5 Ti 0.43166(5) 0.70672(5) 0.30772(11) 0.0541(4) Uani 1 1 d . . .

loop_
_atom_site_aniso_label
_atom_site_aniso_U_11
_atom_site_aniso_U_22
_atom_site_aniso_U_33
_atom_site_aniso_U_23
_atom_site_aniso_U_13
_atom_site_aniso_U_12
C1 0.056(5) 0.071(5) 0.090(7) -0.001(5) 0.006(5) 0.002(4)
C2 0.051(4) 0.057(4) 0.100(7) 0.006(4) 0.003(4) -0.004(3)
C3 0.059(5) 0.072(6) 0.111(8) 0.009(5) 0.010(5) -0.007(4)
C4 0.075(6) 0.084(7) 0.114(9) -0.004(6) 0.010(6) -0.013(5)
N1 0.101(7) 0.096(7) 0.120(8) 0.010(6) 0.009(6) -0.020(5)
C5 0.112(9) 0.103(9) 0.120(10) 0.008(8) 0.008(8) -0.030(7)
C6 0.086(7) 0.086(7) 0.099(8) 0.011(6) 0.014(6) -0.007(5)
C9 0.120(10) 0.152(13) 0.097(9) 0.006(9) -0.004(8) -0.007(9)
C8 0.051(5) 0.127(9) 0.146(11) -0.032(8) 0.033(6) -0.005(5)
C11 0.170(13) 0.055(5) 0.118(9) 0.029(6) -0.006(9) 0.005(7)
C12 0.129(12) 0.111(10) 0.226(19) 0.038(12) 0.064(13) -0.019(9)
C13 0.159(15) 0.108(11) 0.29(2) 0.110(14) -0.071(15) -0.004(10)
C14 0.090(7) 0.043(4) 0.152(10) 0.016(6) 0.010(7) -0.002(4)
C15 0.160(15) 0.146(14) 0.180(16) 0.076(12) 0.035(13) -0.021(11)
C16 0.104(9) 0.086(8) 0.252(19) -0.075(11) 0.009(11) -0.022(7)
C17 0.057(6) 0.089(8) 0.36(3) -0.037(12) -0.038(10) -0.028(6)
C18 0.29(3) 0.077(9) 0.26(2) -0.065(12) -0.07(2) -0.023(12)
C19 0.076(10) 0.32(3) 0.37(3) -0.12(3) 0.029(15) -0.088(15)
C7 0.070(5) 0.070(5) 0.084(6) -0.002(5) 0.027(5) -0.006(4)
O1 0.041(2) 0.033(2) 0.068(3) -0.001(2) 0.002(2) -0.0032(17)
O2 0.053(3) 0.034(2) 0.078(3) -0.007(2) 0.010(2) 0.0001(19)
O3 0.043(2) 0.041(2) 0.082(4) -0.001(2) -0.002(2) -0.0105(19)
O4 0.044(2) 0.037(2) 0.082(3) 0.002(2) 0.000(2) 0.0059(18)
O5 0.048(3) 0.050(3) 0.071(3) 0.005(2) 0.004(2) 0.003(2)
O6 0.045(2) 0.044(2) 0.071(3) 0.004(2) 0.000(2) 0.003(2)
O7 0.043(2) 0.049(3) 0.075(3) 0.001(2) 0.006(2) -0.009(2)
O8 0.059(3) 0.064(3) 0.105(5) 0.001(3) 0.006(3) -0.008(3)
O9 0.055(3) 0.051(3) 0.081(4) 0.012(3) -0.011(3) 0.003(2)
O10 0.049(3) 0.054(3) 0.067(3) 0.000(2) 0.009(2) 0.006(2)
O11 0.040(3) 0.083(4) 0.121(5) -0.021(4) -0.004(3) -0.017(3)
O12 0.064(3) 0.041(3) 0.103(4) 0.009(3) 0.001(3) -0.006(2)
Ti1 0.0299(6) 0.0299(6) 0.0626(14) 0.000 0.000 0.000
Ti2 0.0458(7) 0.0320(6) 0.0798(9) 0.0011(6) 0.0024(6) -0.0028(5)
Ti3 0.0474(7) 0.0403(6) 0.0733(9) 0.0040(6) -0.0039(6) 0.0073(5)
Ti4 0.0354(6) 0.0450(7) 0.0856(10) 0.0002(6) -0.0020(6) -0.0095(5)
Ti5 0.0496(7) 0.0451(7) 0.0675(9) 0.0008(6) -0.0004(6) 0.0071(5)

loop_
_atom_type_symbol
_atom_type_description
_atom_type_scat_dispersion_real
_atom_type_scat_dispersion_imag
_atom_type_scat_source
C C 0.0033 0.0016 'International Tables Vol C Tables 4.2.6.8 and 6.1.1.4'
H H 0.0000 0.0000 'International Tables Vol C Tables 4.2.6.8 and 6.1.1.4'
N N 0.0061 0.0033 'International Tables Vol C Tables 4.2.6.8 and 6.1.1.4'
O O 0.0106 0.0060 'International Tables Vol C Tables 4.2.6.8 and 6.1.1.4'
Ti Ti 0.2776 0.4457 'International Tables Vol C Tables 4.2.6.8 and 6.1.1.4'

loop_
_geom_angle_atom_site_label_1
_geom_angle_atom_site_label_2
_geom_angle_atom_site_label_3
_geom_angle
_geom_angle_site_symmetry_1
_geom_angle_site_symmetry_3
_geom_angle_publ_flag
O8 C1 O7 125.8(9) . . ?
O8 C1 C2 117.5(8) . . ?
O7 C1 C2 116.7(9) . . ?
C3 C2 C6 119.2(9) . . ?
C3 C2 C1 121.7(10) . . ?
C6 C2 C1 119.1(9) . . ?
C2 C3 C4 118.7(11) . . ?
N1 C4 C3 124.1(10) . . ?
C5 N1 C4 114.7(11) . . ?
N1 C5 C6 125.0(13) . . ?
C5 C6 C2 118.3(11) . . ?
C13 C11 O9 114.8(12) . . ?
C13 C11 C12 111.8(14) . . ?
O9 C11 C12 105.2(10) . . ?
O12 C14 C16 107.4(10) . . ?
O12 C14 C15 111.9(11) . . ?
C16 C14 C15 109.2(12) . . ?
C19 C17 C18 119.6(17) . . ?
C19 C17 O11 117.0(14) . . ?
C18 C17 O11 118.1(13) . . ?
O10 C7 C9 110.9(8) . . ?
O10 C7 C8 110.7(9) . . ?
C9 C7 C8 117.4(10) . . ?
Ti1 O1 Ti5 117.7(2) . 16_655 ?
Ti1 O1 Ti3 123.3(2) . 15_565 ?
Ti5 O1 Ti3 98.5(2) 16_655 15_565 ?
Ti1 O1 Ti2 119.5(2) . . ?
Ti5 O1 Ti2 98.73(17) 16_655 . ?
Ti3 O1 Ti2 93.78(16) 15_565 . ?
Ti2 O2 Ti4 101.0(3) . 16_655 ?
Ti2 O2 Ti5 109.7(2) . 16_655 ?
Ti4 O2 Ti5 95.2(2) 16_655 16_655 ?
Ti2 O3 Ti3 113.5(2) . 15_565 ?
Ti2 O3 Ti4 100.0(2) . . ?
Ti3 O3 Ti4 97.8(2) 15_565 . ?
Ti4 O4 Ti3 103.4(2) 16_655 . ?
Ti4 O4 Ti2 98.7(2) 16_655 . ?
Ti3 O4 Ti2 150.1(3) . . ?
Ti5 O5 Ti4 104.4(2) . . ?
Ti5 O5 Ti2 150.1(3) . . ?
Ti4 O5 Ti2 101.3(3) . . ?
Ti5 O6 Ti3 145.7(3) . . ?
C1 O7 Ti5 123.4(6) . . ?
C1 O8 Ti4 129.9(6) . . ?
C11 O9 Ti3 144.2(7) . . ?
C7 O10 Ti3 127.9(5) . 2_665 ?
C7 O10 Ti5 124.9(5) . . ?
Ti3 O10 Ti5 106.9(2) 2_665 . ?
C17 O11 Ti4 147.6(8) . . ?
C14 O12 Ti2 161.8(7) . . ?
O1 Ti1 O1 112.08(15) 16_655 . ?
O1 Ti1 O1 104.4(3) 16_655 15_565 ?
O1 Ti1 O1 112.08(15) . 15_565 ?
O1 Ti1 O1 112.08(15) 16_655 2_665 ?
O1 Ti1 O1 104.4(3) . 2_665 ?
O1 Ti1 O1 112.08(15) 15_565 2_665 ?
O1 Ti1 Ti5 33.48(14) 16_655 2_665 ?
O1 Ti1 Ti5 145.56(14) . 2_665 ?
O1 Ti1 Ti5 86.00(15) 15_565 2_665 ?
O1 Ti1 Ti5 94.54(14) 2_665 2_665 ?
O1 Ti1 Ti5 94.54(14) 16_655 16_655 ?
O1 Ti1 Ti5 33.48(14) . 16_655 ?
O1 Ti1 Ti5 145.56(14) 15_565 16_655 ?
O1 Ti1 Ti5 86.00(15) 2_665 16_655 ?
Ti5 Ti1 Ti5 122.91(3) 2_665 16_655 ?
O1 Ti1 Ti5 86.00(15) 16_655 . ?
O1 Ti1 Ti5 94.54(14) . . ?
O1 Ti1 Ti5 33.48(14) 15_565 . ?
O1 Ti1 Ti5 145.56(14) 2_665 . ?
Ti5 Ti1 Ti5 85.03(5) 2_665 . ?
Ti5 Ti1 Ti5 122.91(3) 16_655 . ?
O1 Ti1 Ti5 145.56(14) 16_655 15_565 ?
O1 Ti1 Ti5 86.00(15) . 15_565 ?
O1 Ti1 Ti5 94.54(14) 15_565 15_565 ?
O1 Ti1 Ti5 33.48(14) 2_665 15_565 ?
Ti5 Ti1 Ti5 122.91(3) 2_665 15_565 ?
Ti5 Ti1 Ti5 85.03(5) 16_655 15_565 ?
Ti5 Ti1 Ti5 122.91(3) . 15_565 ?
O12 Ti2 O2 102.6(2) . . ?
O12 Ti2 O3 99.0(2) . . ?
O2 Ti2 O3 109.7(2) . . ?
O12 Ti2 O5 101.1(3) . . ?
O2 Ti2 O5 152.7(2) . . ?
O3 Ti2 O5 79.6(2) . . ?
O12 Ti2 O4 99.6(2) . . ?
O2 Ti2 O4 79.7(2) . . ?
O3 Ti2 O4 156.7(2) . . ?
O5 Ti2 O4 83.1(2) . . ?
O12 Ti2 O1 172.2(2) . . ?
O2 Ti2 O1 75.56(18) . . ?
O3 Ti2 O1 74.88(18) . . ?
O5 Ti2 O1 82.63(19) . . ?
O4 Ti2 O1 87.54(18) . . ?
O12 Ti2 Ti4 102.83(19) . 16_655 ?
O2 Ti2 Ti4 40.00(17) . 16_655 ?
O3 Ti2 Ti4 145.97(16) . 16_655 ?
O5 Ti2 Ti4 120.61(16) . 16_655 ?
O4 Ti2 Ti4 39.74(15) . 16_655 ?
O1 Ti2 Ti4 80.70(11) . 16_655 ?
O12 Ti2 Ti4 98.81(19) . . ?
O2 Ti2 Ti4 146.49(17) . . ?
O3 Ti2 Ti4 40.86(16) . . ?
O5 Ti2 Ti4 39.11(15) . . ?
O4 Ti2 Ti4 121.75(15) . . ?
O1 Ti2 Ti4 79.75(11) . . ?
Ti4 Ti2 Ti4 153.67(6) 16_655 . ?
O12 Ti2 Ti3 131.1(2) . 15_565 ?
O2 Ti2 Ti3 89.70(17) . 15_565 ?
O3 Ti2 Ti3 33.77(14) . 15_565 ?
O5 Ti2 Ti3 84.86(15) . 15_565 ?
O4 Ti2 Ti3 129.26(14) . 15_565 ?
O1 Ti2 Ti3 42.00(12) . 15_565 ?
Ti4 Ti2 Ti3 115.59(5) 16_655 15_565 ?
Ti4 Ti2 Ti3 56.87(4) . 15_565 ?
O12 Ti2 Ti5 138.8(2) . 16_655 ?
O2 Ti2 Ti5 37.91(14) . 16_655 ?
O3 Ti2 Ti5 89.08(15) . 16_655 ?
O5 Ti2 Ti5 120.11(15) . 16_655 ?
O4 Ti2 Ti5 86.16(15) . 16_655 ?
O1 Ti2 Ti5 38.06(11) . 16_655 ?
Ti4 Ti2 Ti5 57.45(4) 16_655 16_655 ?
Ti4 Ti2 Ti5 112.73(5) . 16_655 ?
Ti3 Ti2 Ti5 58.72(4) 15_565 16_655 ?
O9 Ti3 O6 99.6(2) . . ?
O9 Ti3 O4 96.6(2) . . ?
O6 Ti3 O4 89.4(2) . . ?
O9 Ti3 O3 100.0(2) . 16_655 ?
O6 Ti3 O3 158.3(2) . 16_655 ?
O4 Ti3 O3 79.2(2) . 16_655 ?
O9 Ti3 O10 100.5(2) . 2_665 ?
O6 Ti3 O10 92.7(2) . 2_665 ?
O4 Ti3 O10 162.2(2) . 2_665 ?
O3 Ti3 O10 92.8(2) 16_655 2_665 ?
O9 Ti3 O1 173.4(2) . 16_655 ?
O6 Ti3 O1 85.24(18) . 16_655 ?
O4 Ti3 O1 87.91(19) . 16_655 ?
O3 Ti3 O1 76.06(18) 16_655 16_655 ?
O10 Ti3 O1 74.69(19) 2_665 16_655 ?
O9 Ti3 Ti4 99.2(2) . 16_655 ?
O6 Ti3 Ti4 125.60(17) . 16_655 ?
O4 Ti3 Ti4 37.95(14) . 16_655 ?
O3 Ti3 Ti4 41.34(15) 16_655 16_655 ?
O10 Ti3 Ti4 132.65(16) 2_665 16_655 ?
O1 Ti3 Ti4 81.39(13) 16_655 16_655 ?
O9 Ti3 Ti5 136.74(19) . 2_665 ?
O6 Ti3 Ti5 81.61(14) . 2_665 ?
O4 Ti3 Ti5 126.67(15) . 2_665 ?
O3 Ti3 Ti5 90.44(14) 16_655 2_665 ?
O10 Ti3 Ti5 36.70(14) 2_665 2_665 ?
O1 Ti3 Ti5 39.19(12) 16_655 2_665 ?
Ti4 Ti3 Ti5 115.27(6) 16_655 2_665 ?
O9 Ti3 Ti2 130.90(19) . 16_655 ?
O6 Ti3 Ti2 129.43(16) . 16_655 ?
O4 Ti3 Ti2 87.45(16) . 16_655 ?
O3 Ti3 Ti2 32.75(13) 16_655 16_655 ?
O10 Ti3 Ti2 77.61(16) 2_665 16_655 ?
O1 Ti3 Ti2 44.22(11) 16_655 16_655 ?
Ti4 Ti3 Ti2 57.18(4) 16_655 16_655 ?
Ti5 Ti3 Ti2 61.09(4) 2_665 16_655 ?
O11 Ti4 O4 104.8(3) . 15_565 ?
O11 Ti4 O2 110.3(3) . 15_565 ?
O4 Ti4 O2 80.4(2) 15_565 15_565 ?
O11 Ti4 O5 150.3(3) . . ?
O4 Ti4 O5 103.7(2) 15_565 . ?
O2 Ti4 O5 82.4(2) 15_565 . ?
O11 Ti4 O3 99.0(3) . . ?
O4 Ti4 O3 79.5(2) 15_565 . ?
O2 Ti4 O3 147.86(19) 15_565 . ?
O5 Ti4 O3 78.3(2) . . ?
O11 Ti4 O8 80.2(3) . . ?
O4 Ti4 O8 163.6(2) 15_565 . ?
O2 Ti4 O8 83.1(2) 15_565 . ?
O5 Ti4 O8 74.7(2) . . ?
O3 Ti4 O8 115.6(2) . . ?
O11 Ti4 Ti2 111.7(2) . 15_565 ?
O4 Ti4 Ti2 41.52(16) 15_565 15_565 ?
O2 Ti4 Ti2 38.98(15) 15_565 15_565 ?
O5 Ti4 Ti2 95.19(15) . 15_565 ?
O3 Ti4 Ti2 117.73(14) . 15_565 ?
O8 Ti4 Ti2 122.03(18) . 15_565 ?
O11 Ti4 Ti3 104.1(2) . 15_565 ?
O4 Ti4 Ti3 38.67(15) 15_565 15_565 ?
O2 Ti4 Ti3 115.99(15) 15_565 15_565 ?
O5 Ti4 Ti3 93.10(16) . 15_565 ?
O3 Ti4 Ti3 40.91(14) . 15_565 ?
O8 Ti4 Ti3 156.19(17) . 15_565 ?
Ti2 Ti4 Ti3 78.69(5) 15_565 15_565 ?
O11 Ti4 Ti2 128.3(2) . . ?
O4 Ti4 Ti2 96.00(15) 15_565 . ?
O2 Ti4 Ti2 119.60(15) 15_565 . ?
O5 Ti4 Ti2 39.55(16) . . ?
O3 Ti4 Ti2 39.14(15) . . ?
O8 Ti4 Ti2 92.76(16) . . ?
Ti2 Ti4 Ti2 115.09(6) 15_565 . ?
Ti3 Ti4 Ti2 65.95(5) 15_565 . ?
O11 Ti4 Ti5 144.7(2) . . ?
O4 Ti4 Ti5 96.12(16) 15_565 . ?
O2 Ti4 Ti5 45.39(14) 15_565 . ?
O5 Ti4 Ti5 37.08(15) . . ?
O3 Ti4 Ti5 112.66(14) . . ?
O8 Ti4 Ti5 72.57(18) . . ?
Ti2 Ti4 Ti5 67.44(5) 15_565 . ?
Ti3 Ti4 Ti5 109.87(5) 15_565 . ?
Ti2 Ti4 Ti5 75.82(5) . . ?
O6 Ti5 O5 92.9(2) . . ?
O6 Ti5 O7 102.1(2) . . ?
O5 Ti5 O7 90.9(2) . . ?
O6 Ti5 O10 100.8(2) . . ?
O5 Ti5 O10 161.9(2) . . ?
O7 Ti5 O10 97.6(2) . . ?
O6 Ti5 O1 96.2(2) . 15_565 ?
O5 Ti5 O1 89.4(2) . 15_565 ?
O7 Ti5 O1 161.7(2) . 15_565 ?
O10 Ti5 O1 77.5(2) . 15_565 ?
O6 Ti5 O2 167.3(2) . 15_565 ?
O5 Ti5 O2 77.8(2) . 15_565 ?
O7 Ti5 O2 86.9(2) . 15_565 ?
O10 Ti5 O2 86.7(2) . 15_565 ?
O1 Ti5 O2 75.23(17) 15_565 15_565 ?
O6 Ti5 Ti4 131.19(18) . . ?
O5 Ti5 Ti4 38.51(15) . . ?
O7 Ti5 Ti4 86.57(16) . . ?
O10 Ti5 Ti4 125.86(16) . . ?
O1 Ti5 Ti4 82.32(14) 15_565 . ?
O2 Ti5 Ti4 39.39(14) 15_565 . ?
O6 Ti5 Ti3 93.51(16) . 2_665 ?
O5 Ti5 Ti3 131.72(16) . 2_665 ?
O7 Ti5 Ti3 133.87(16) . 2_665 ?
O10 Ti5 Ti3 36.44(15) . 2_665 ?
O1 Ti5 Ti3 42.33(13) 15_565 2_665 ?
O2 Ti5 Ti3 86.47(13) 15_565 2_665 ?
Ti4 Ti5 Ti3 114.73(5) . 2_665 ?
O6 Ti5 Ti2 139.33(17) . 15_565 ?
O5 Ti5 Ti2 85.19(16) . 15_565 ?
O7 Ti5 Ti2 118.58(16) . 15_565 ?
O10 Ti5 Ti2 76.73(15) . 15_565 ?
O1 Ti5 Ti2 43.21(12) 15_565 15_565 ?
O2 Ti5 Ti2 32.41(12) 15_565 15_565 ?
Ti4 Ti5 Ti2 55.11(4) . 15_565 ?
Ti3 Ti5 Ti2 60.19(4) 2_665 15_565 ?
O6 Ti5 Ti1 76.39(17) . . ?
O5 Ti5 Ti1 70.01(15) . . ?
O7 Ti5 Ti1 160.64(16) . . ?
O10 Ti5 Ti1 101.64(15) . . ?
O1 Ti5 Ti1 28.85(12) 15_565 . ?
O2 Ti5 Ti1 92.13(13) 15_565 . ?
Ti4 Ti5 Ti1 80.57(4) . . ?
Ti3 Ti5 Ti1 65.25(4) 2_665 . ?
Ti2 Ti5 Ti1 64.78(3) 15_565 . ?

loop_
_geom_bond_atom_site_label_1
_geom_bond_atom_site_label_2
_geom_bond_distance
_geom_bond_site_symmetry_2
_geom_bond_publ_flag
C1 O8 1.273(11) . ?
C1 O7 1.285(10) . ?
C1 C2 1.477(13) . ?
C2 C3 1.376(12) . ?
C2 C6 1.395(15) . ?
C3 C4 1.396(14) . ?
C4 N1 1.373(15) . ?
N1 C5 1.356(15) . ?
C5 C6 1.386(15) . ?
C9 C7 1.454(15) . ?
C8 C7 1.459(14) . ?
C11 C13 1.393(17) . ?
C11 O9 1.398(11) . ?
C11 C12 1.558(18) . ?
C14 O12 1.338(10) . ?
C14 C16 1.464(18) . ?
C14 C15 1.509(17) . ?
C17 C19 1.254(16) . ?
C17 C18 1.306(15) . ?
C17 O11 1.409(11) . ?
C7 O10 1.437(10) . ?
O1 Ti1 1.814(4) . ?
O1 Ti5 2.074(5) 16_655 ?
O1 Ti3 2.210(5) 15_565 ?
O1 Ti2 2.304(4) . ?
O2 Ti2 1.893(5) . ?
O2 Ti4 1.934(5) 16_655 ?
O2 Ti5 2.170(5) 16_655 ?
O3 Ti2 1.944(5) . ?
O3 Ti3 1.998(5) 15_565 ?
O3 Ti4 2.015(5) . ?
O4 Ti4 1.911(5) 16_655 ?
O4 Ti3 1.941(5) . ?
O4 Ti2 1.981(5) . ?
O5 Ti5 1.890(5) . ?
O5 Ti4 1.951(5) . ?
O5 Ti2 1.970(5) . ?
O6 Ti5 1.752(5) . ?
O6 Ti3 1.919(5) . ?
O7 Ti5 1.959(5) . ?
O8 Ti4 2.222(7) . ?
O9 Ti3 1.776(5) . ?
O10 Ti3 2.015(5) 2_665 ?
O10 Ti5 2.027(5) . ?
O11 Ti4 1.770(5) . ?
O12 Ti2 1.771(5) . ?
Ti1 O1 1.814(4) 16_655 ?
Ti1 O1 1.814(4) 15_565 ?
Ti1 O1 1.814(4) 2_665 ?
Ti1 Ti5 3.3298(14) 2_665 ?
Ti1 Ti5 3.3298(14) 16_655 ?
Ti1 Ti5 3.3298(14) . ?
Ti1 Ti5 3.3298(14) 15_565 ?
Ti2 Ti4 2.9538(18) 16_655 ?
Ti2 Ti4 3.0330(18) . ?
Ti2 Ti3 3.2959(19) 15_565 ?
Ti2 Ti5 3.3254(19) 16_655 ?
Ti3 O3 1.998(5) 16_655 ?
Ti3 O10 2.015(5) 2_665 ?
Ti3 O1 2.210(5) 16_655 ?
Ti3 Ti4 3.022(2) 16_655 ?
Ti3 Ti5 3.2465(18) 2_665 ?
Ti3 Ti2 3.2959(19) 16_655 ?
Ti4 O4 1.911(5) 15_565 ?
Ti4 O2 1.934(5) 15_565 ?
Ti4 Ti2 2.9538(18) 15_565 ?
Ti4 Ti3 3.022(2) 15_565 ?
Ti4 Ti5 3.035(2) . ?
Ti5 O1 2.074(5) 15_565 ?
Ti5 O2 2.170(5) 15_565 ?
Ti5 Ti3 3.2465(18) 2_665 ?
Ti5 Ti2 3.3254(19) 15_565 ?

loop_
_geom_torsion_atom_site_label_1
_geom_torsion_atom_site_label_2
_geom_torsion_atom_site_label_3
_geom_torsion_atom_site_label_4
_geom_torsion
_geom_torsion_site_symmetry_1
_geom_torsion_site_symmetry_2
_geom_torsion_site_symmetry_3
_geom_torsion_site_symmetry_4
_geom_torsion_publ_flag
O8 C1 C2 C3 -2.0(13) . . . . ?
O7 C1 C2 C3 175.5(8) . . . . ?
O8 C1 C2 C6 -179.7(9) . . . . ?
O7 C1 C2 C6 -2.3(13) . . . . ?
C6 C2 C3 C4 -0.1(14) . . . . ?
C1 C2 C3 C4 -177.9(9) . . . . ?
C2 C3 C4 N1 -0.3(16) . . . . ?
C3 C4 N1 C5 0.2(18) . . . . ?
C4 N1 C5 C6 0.2(19) . . . . ?
N1 C5 C6 C2 -0.5(19) . . . . ?
C3 C2 C6 C5 0.5(15) . . . . ?
C1 C2 C6 C5 178.3(10) . . . . ?
O8 C1 O7 Ti5 -13.4(12) . . . . ?
C2 C1 O7 Ti5 169.4(5) . . . . ?
O7 C1 O8 Ti4 0.3(13) . . . . ?
C2 C1 O8 Ti4 177.5(5) . . . . ?
C13 C11 O9 Ti3 152.9(12) . . . . ?
C12 C11 O9 Ti3 -83.7(16) . . . . ?
C9 C7 O10 Ti3 -65.1(11) . . . 2_665 ?
C8 C7 O10 Ti3 67.0(10) . . . 2_665 ?
C9 C7 O10 Ti5 107.4(9) . . . . ?
C8 C7 O10 Ti5 -120.4(7) . . . . ?
C19 C17 O11 Ti4 156.9(17) . . . . ?
C18 C17 O11 Ti4 -49(3) . . . . ?
C16 C14 O12 Ti2 -92(2) . . . . ?
C15 C14 O12 Ti2 148(2) . . . . ?
Ti5 O1 Ti1 O1 -62.71(11) 16_655 . . 16_655 ?
Ti3 O1 Ti1 O1 174.4(3) 15_565 . . 16_655 ?
Ti2 O1 Ti1 O1 56.9(3) . . . 16_655 ?
Ti5 O1 Ti1 O1 -179.7(3) 16_655 . . 15_565 ?
Ti3 O1 Ti1 O1 57.39(14) 15_565 . . 15_565 ?
Ti2 O1 Ti1 O1 -60.1(3) . . . 15_565 ?
Ti5 O1 Ti1 O1 58.80(19) 16_655 . . 2_665 ?
Ti3 O1 Ti1 O1 -64.1(2) 15_565 . . 2_665 ?
Ti2 O1 Ti1 O1 178.4(3) . . . 2_665 ?
Ti5 O1 Ti1 Ti5 -62.4(4) 16_655 . . 2_665 ?
Ti3 O1 Ti1 Ti5 174.67(7) 15_565 . . 2_665 ?
Ti2 O1 Ti1 Ti5 57.2(3) . . . 2_665 ?
Ti3 O1 Ti1 Ti5 -122.9(4) 15_565 . . 16_655 ?
Ti2 O1 Ti1 Ti5 119.6(4) . . . 16_655 ?
Ti5 O1 Ti1 Ti5 -150.2(2) 16_655 . . . ?
Ti3 O1 Ti1 Ti5 86.8(2) 15_565 . . . ?
Ti2 O1 Ti1 Ti5 -30.7(2) . . . . ?
Ti5 O1 Ti1 Ti5 87.0(2) 16_655 . . 15_565 ?
Ti3 O1 Ti1 Ti5 -35.9(2) 15_565 . . 15_565 ?
Ti2 O1 Ti1 Ti5 -153.4(2) . . . 15_565 ?
C14 O12 Ti2 O2 10(2) . . . . ?
C14 O12 Ti2 O3 123(2) . . . . ?
C14 O12 Ti2 O5 -156(2) . . . . ?
C14 O12 Ti2 O4 -71(2) . . . . ?
C14 O12 Ti2 Ti4 -31(2) . . . 16_655 ?
C14 O12 Ti2 Ti4 164(2) . . . . ?
C14 O12 Ti2 Ti3 111(2) . . . 15_565 ?
C14 O12 Ti2 Ti5 24(3) . . . 16_655 ?
Ti4 O2 Ti2 O12 -95.0(3) 16_655 . . . ?
Ti5 O2 Ti2 O12 165.3(3) 16_655 . . . ?
Ti4 O2 Ti2 O3 160.47(19) 16_655 . . . ?
Ti5 O2 Ti2 O3 60.8(3) 16_655 . . . ?
Ti4 O2 Ti2 O5 54.5(6) 16_655 . . . ?
Ti5 O2 Ti2 O5 -45.1(6) 16_655 . . . ?
Ti4 O2 Ti2 O4 2.6(2) 16_655 . . . ?
Ti5 O2 Ti2 O4 -97.1(2) 16_655 . . . ?
Ti4 O2 Ti2 O1 92.7(2) 16_655 . . . ?
Ti5 O2 Ti2 O1 -7.0(2) 16_655 . . . ?
Ti5 O2 Ti2 Ti4 -99.7(3) 16_655 . . 16_655 ?
Ti4 O2 Ti2 Ti4 136.5(2) 16_655 . . . ?
Ti5 O2 Ti2 Ti4 36.9(4) 16_655 . . . ?
Ti4 O2 Ti2 Ti3 132.71(17) 16_655 . . 15_565 ?
Ti5 O2 Ti2 Ti3 33.0(2) 16_655 . . 15_565 ?
Ti4 O2 Ti2 Ti5 99.7(3) 16_655 . . 16_655 ?
Ti3 O3 Ti2 O12 -163.8(3) 15_565 . . . ?
Ti4 O3 Ti2 O12 93.1(3) . . . . ?
Ti3 O3 Ti2 O2 -56.9(3) 15_565 . . . ?
Ti4 O3 Ti2 O2 -159.98(18) . . . . ?
Ti3 O3 Ti2 O5 96.4(3) 15_565 . . . ?
Ti4 O3 Ti2 O5 -6.7(2) . . . . ?
Ti3 O3 Ti2 O4 53.6(7) 15_565 . . . ?
Ti4 O3 Ti2 O4 -49.4(6) . . . . ?
Ti3 O3 Ti2 O1 11.3(2) 15_565 . . . ?
Ti4 O3 Ti2 O1 -91.8(2) . . . . ?
Ti3 O3 Ti2 Ti4 -34.3(4) 15_565 . . 16_655 ?
Ti4 O3 Ti2 Ti4 -137.40(19) . . . 16_655 ?
Ti3 O3 Ti2 Ti4 103.1(3) 15_565 . . . ?
Ti4 O3 Ti2 Ti3 -103.1(3) . . . 15_565 ?
Ti3 O3 Ti2 Ti5 -24.5(2) 15_565 . . 16_655 ?
Ti4 O3 Ti2 Ti5 -127.54(16) . . . 16_655 ?
Ti5 O5 Ti2 O12 120.7(6) . . . . ?
Ti4 O5 Ti2 O12 -90.3(3) . . . . ?
Ti5 O5 Ti2 O2 -29.0(9) . . . . ?
Ti4 O5 Ti2 O2 119.9(5) . . . . ?
Ti5 O5 Ti2 O3 -142.0(6) . . . . ?
Ti4 O5 Ti2 O3 6.9(2) . . . . ?
Ti5 O5 Ti2 O4 22.2(6) . . . . ?
Ti4 O5 Ti2 O4 171.2(2) . . . . ?
Ti5 O5 Ti2 O1 -66.1(6) . . . . ?
Ti4 O5 Ti2 O1 82.8(2) . . . . ?
Ti5 O5 Ti2 Ti4 8.4(6) . . . 16_655 ?
Ti4 O5 Ti2 Ti4 157.39(12) . . . 16_655 ?
Ti5 O5 Ti2 Ti4 -148.9(7) . . . . ?
Ti5 O5 Ti2 Ti3 -108.4(6) . . . 15_565 ?
Ti4 O5 Ti2 Ti3 40.60(17) . . . 15_565 ?
Ti5 O5 Ti2 Ti5 -59.3(6) . . . 16_655 ?
Ti4 O5 Ti2 Ti5 89.7(2) . . . 16_655 ?
Ti4 O4 Ti2 O12 98.6(3) 16_655 . . . ?
Ti3 O4 Ti2 O12 -124.0(6) . . . . ?
Ti4 O4 Ti2 O2 -2.6(2) 16_655 . . . ?
Ti3 O4 Ti2 O2 134.8(6) . . . . ?
Ti4 O4 Ti2 O3 -119.0(5) 16_655 . . . ?
Ti3 O4 Ti2 O3 18.5(10) . . . . ?
Ti4 O4 Ti2 O5 -161.3(2) 16_655 . . . ?
Ti3 O4 Ti2 O5 -23.8(6) . . . . ?
Ti4 O4 Ti2 O1 -78.4(2) 16_655 . . . ?
Ti3 O4 Ti2 O1 59.0(6) . . . . ?
Ti3 O4 Ti2 Ti4 137.4(7) . . . 16_655 ?
Ti4 O4 Ti2 Ti4 -154.74(11) 16_655 . . . ?
Ti3 O4 Ti2 Ti4 -17.3(6) . . . . ?
Ti4 O4 Ti2 Ti3 -83.7(2) 16_655 . . 15_565 ?
Ti3 O4 Ti2 Ti3 53.8(6) . . . 15_565 ?
Ti4 O4 Ti2 Ti5 -40.29(16) 16_655 . . 16_655 ?
Ti3 O4 Ti2 Ti5 97.1(6) . . . 16_655 ?
Ti1 O1 Ti2 O2 -121.9(3) . . . . ?
Ti5 O1 Ti2 O2 6.9(2) 16_655 . . . ?
Ti3 O1 Ti2 O2 106.1(2) 15_565 . . . ?
Ti1 O1 Ti2 O3 122.6(3) . . . . ?
Ti5 O1 Ti2 O3 -108.6(2) 16_655 . . . ?
Ti3 O1 Ti2 O3 -9.36(19) 15_565 . . . ?
Ti1 O1 Ti2 O5 41.5(3) . . . . ?
Ti5 O1 Ti2 O5 170.3(2) 16_655 . . . ?
Ti3 O1 Ti2 O5 -90.5(2) 15_565 . . . ?
Ti1 O1 Ti2 O4 -41.9(3) . . . . ?
Ti5 O1 Ti2 O4 86.9(2) 16_655 . . . ?
Ti3 O1 Ti2 O4 -173.9(2) 15_565 . . . ?
Ti1 O1 Ti2 Ti4 -81.3(2) . . . 16_655 ?
Ti5 O1 Ti2 Ti4 47.53(14) 16_655 . . 16_655 ?
Ti3 O1 Ti2 Ti4 146.72(15) 15_565 . . 16_655 ?
Ti1 O1 Ti2 Ti4 81.0(2) . . . . ?
Ti5 O1 Ti2 Ti4 -150.19(17) 16_655 . . . ?
Ti3 O1 Ti2 Ti4 -51.00(12) 15_565 . . . ?
Ti1 O1 Ti2 Ti3 132.0(3) . . . 15_565 ?
Ti5 O1 Ti2 Ti3 -99.2(2) 16_655 . . 15_565 ?
Ti1 O1 Ti2 Ti5 -128.8(3) . . . 16_655 ?
Ti3 O1 Ti2 Ti5 99.2(2) 15_565 . . 16_655 ?
C11 O9 Ti3 O6 79.4(13) . . . . ?
C11 O9 Ti3 O4 -11.1(13) . . . . ?
C11 O9 Ti3 O3 -91.3(13) . . . 16_655 ?
C11 O9 Ti3 O10 174.0(12) . . . 2_665 ?
C11 O9 Ti3 Ti4 -49.3(13) . . . 16_655 ?
C11 O9 Ti3 Ti5 167.3(12) . . . 2_665 ?
C11 O9 Ti3 Ti2 -103.4(12) . . . 16_655 ?
Ti5 O6 Ti3 O9 -128.5(5) . . . . ?
Ti5 O6 Ti3 O4 -31.9(5) . . . . ?
Ti5 O6 Ti3 O3 25.8(9) . . . 16_655 ?
Ti5 O6 Ti3 O10 130.4(5) . . . 2_665 ?
Ti5 O6 Ti3 O1 56.0(5) . . . 16_655 ?
Ti5 O6 Ti3 Ti4 -19.8(6) . . . 16_655 ?
Ti5 O6 Ti3 Ti5 95.3(5) . . . 2_665 ?
Ti5 O6 Ti3 Ti2 54.3(6) . . . 16_655 ?
Ti4 O4 Ti3 O9 -96.5(3) 16_655 . . . ?
Ti2 O4 Ti3 O9 126.9(6) . . . . ?
Ti4 O4 Ti3 O6 163.9(2) 16_655 . . . ?
Ti2 O4 Ti3 O6 27.3(6) . . . . ?
Ti4 O4 Ti3 O3 2.4(2) 16_655 . . 16_655 ?
Ti2 O4 Ti3 O3 -134.1(6) . . . 16_655 ?
Ti4 O4 Ti3 O10 67.0(7) 16_655 . . 2_665 ?
Ti2 O4 Ti3 O10 -69.6(10) . . . 2_665 ?
Ti4 O4 Ti3 O1 78.6(2) 16_655 . . 16_655 ?
Ti2 O4 Ti3 O1 -57.9(6) . . . 16_655 ?
Ti2 O4 Ti3 Ti4 -136.6(7) . . . 16_655 ?
Ti4 O4 Ti3 Ti5 84.9(2) 16_655 . . 2_665 ?
Ti2 O4 Ti3 Ti5 -51.7(6) . . . 2_665 ?
Ti4 O4 Ti3 Ti2 34.39(18) 16_655 . . 16_655 ?
Ti2 O4 Ti3 Ti2 -102.2(6) . . . 16_655 ?
C17 O11 Ti4 O4 158.8(19) . . . 15_565 ?
C17 O11 Ti4 O2 -116.1(19) . . . 15_565 ?
C17 O11 Ti4 O5 -5(2) . . . . ?
C17 O11 Ti4 O3 77.3(19) . . . . ?
C17 O11 Ti4 O8 -37.2(19) . . . . ?
C17 O11 Ti4 Ti2 -157.9(18) . . . 15_565 ?
C17 O11 Ti4 Ti3 118.8(19) . . . 15_565 ?
C17 O11 Ti4 Ti2 48(2) . . . . ?
C17 O11 Ti4 Ti5 -76.7(19) . . . . ?
Ti5 O5 Ti4 O11 -114.5(5) . . . . ?
Ti2 O5 Ti4 O11 81.0(6) . . . . ?
Ti5 O5 Ti4 O4 81.9(3) . . . 15_565 ?
Ti2 O5 Ti4 O4 -82.7(3) . . . 15_565 ?
Ti5 O5 Ti4 O2 3.7(2) . . . 15_565 ?
Ti2 O5 Ti4 O2 -160.9(2) . . . 15_565 ?
Ti5 O5 Ti4 O3 157.9(3) . . . . ?
Ti2 O5 Ti4 O3 -6.7(2) . . . . ?
Ti5 O5 Ti4 O8 -81.2(3) . . . . ?
Ti2 O5 Ti4 O8 114.2(3) . . . . ?
Ti5 O5 Ti4 Ti2 40.6(2) . . . 15_565 ?
Ti2 O5 Ti4 Ti2 -123.97(17) . . . 15_565 ?
Ti5 O5 Ti4 Ti3 119.5(2) . . . 15_565 ?
Ti2 O5 Ti4 Ti3 -45.05(18) . . . 15_565 ?
Ti5 O5 Ti4 Ti2 164.6(4) . . . . ?
Ti2 O5 Ti4 Ti5 -164.6(4) . . . . ?
Ti2 O3 Ti4 O11 -143.1(3) . . . . ?
Ti3 O3 Ti4 O11 101.2(3) 15_565 . . . ?
Ti2 O3 Ti4 O4 113.3(2) . . . 15_565 ?
Ti3 O3 Ti4 O4 -2.3(2) 15_565 . . 15_565 ?
Ti2 O3 Ti4 O2 61.0(5) . . . 15_565 ?
Ti3 O3 Ti4 O2 -54.6(5) 15_565 . . 15_565 ?
Ti2 O3 Ti4 O5 6.8(2) . . . . ?
Ti3 O3 Ti4 O5 -108.9(2) 15_565 . . . ?
Ti2 O3 Ti4 O8 -59.8(3) . . . . ?
Ti3 O3 Ti4 O8 -175.4(2) 15_565 . . . ?
Ti2 O3 Ti4 Ti2 96.50(19) . . . 15_565 ?
Ti3 O3 Ti4 Ti2 -19.1(2) 15_565 . . 15_565 ?
Ti2 O3 Ti4 Ti3 115.6(2) . . . 15_565 ?
Ti3 O3 Ti4 Ti2 -115.6(2) 15_565 . . . ?
Ti2 O3 Ti4 Ti5 21.0(2) . . . . ?
Ti3 O3 Ti4 Ti5 -94.62(18) 15_565 . . . ?
C1 O8 Ti4 O11 -150.2(8) . . . . ?
C1 O8 Ti4 O4 -40.8(12) . . . 15_565 ?
C1 O8 Ti4 O2 -38.1(7) . . . 15_565 ?
C1 O8 Ti4 O5 45.8(7) . . . . ?
C1 O8 Ti4 O3 114.5(7) . . . . ?
C1 O8 Ti4 Ti2 -40.7(8) . . . 15_565 ?
C1 O8 Ti4 Ti3 107.0(8) . . . 15_565 ?
C1 O8 Ti4 Ti2 81.4(7) . . . . ?
C1 O8 Ti4 Ti5 7.2(7) . . . . ?
O12 Ti2 Ti4 O11 -44.6(4) . . . . ?
O2 Ti2 Ti4 O11 84.8(4) . . . . ?
O3 Ti2 Ti4 O11 49.0(4) . . . . ?
O5 Ti2 Ti4 O11 -141.4(4) . . . . ?
O4 Ti2 Ti4 O11 -151.7(4) . . . . ?
O1 Ti2 Ti4 O11 127.7(3) . . . . ?
Ti4 Ti2 Ti4 O11 170.4(3) 16_655 . . . ?
Ti3 Ti2 Ti4 O11 89.3(3) 15_565 . . . ?
Ti5 Ti2 Ti4 O11 108.3(3) 16_655 . . . ?
O12 Ti2 Ti4 O4 -158.8(3) . . . 15_565 ?
O2 Ti2 Ti4 O4 -29.5(3) . . . 15_565 ?
O3 Ti2 Ti4 O4 -65.2(3) . . . 15_565 ?
O5 Ti2 Ti4 O4 104.3(3) . . . 15_565 ?
O4 Ti2 Ti4 O4 94.0(3) . . . 15_565 ?
O1 Ti2 Ti4 O4 13.4(2) . . . 15_565 ?
Ti4 Ti2 Ti4 O4 56.1(2) 16_655 . . 15_565 ?
Ti3 Ti2 Ti4 O4 -24.95(16) 15_565 . . 15_565 ?
Ti5 Ti2 Ti4 O4 -5.97(17) 16_655 . . 15_565 ?
O12 Ti2 Ti4 O2 118.8(3) . . . 15_565 ?
O2 Ti2 Ti4 O2 -111.9(3) . . . 15_565 ?
O3 Ti2 Ti4 O2 -147.6(3) . . . 15_565 ?
O5 Ti2 Ti4 O2 21.9(3) . . . 15_565 ?
O4 Ti2 Ti4 O2 11.6(3) . . . 15_565 ?
O1 Ti2 Ti4 O2 -69.0(2) . . . 15_565 ?
Ti4 Ti2 Ti4 O2 -26.3(2) 16_655 . . 15_565 ?
Ti3 Ti2 Ti4 O2 -107.36(18) 15_565 . . 15_565 ?
Ti5 Ti2 Ti4 O2 -88.37(18) 16_655 . . 15_565 ?
O12 Ti2 Ti4 O5 96.8(3) . . . . ?
O2 Ti2 Ti4 O5 -133.9(4) . . . . ?
O3 Ti2 Ti4 O5 -169.6(3) . . . . ?
O4 Ti2 Ti4 O5 -10.3(3) . . . . ?
O1 Ti2 Ti4 O5 -90.9(3) . . . . ?
Ti4 Ti2 Ti4 O5 -48.3(2) 16_655 . . . ?
Ti3 Ti2 Ti4 O5 -129.3(2) 15_565 . . . ?
Ti5 Ti2 Ti4 O5 -110.3(2) 16_655 . . . ?
O12 Ti2 Ti4 O3 -93.6(3) . . . . ?
O2 Ti2 Ti4 O3 35.7(3) . . . . ?
O5 Ti2 Ti4 O3 169.6(3) . . . . ?
O4 Ti2 Ti4 O3 159.3(3) . . . . ?
O1 Ti2 Ti4 O3 78.7(2) . . . . ?
Ti4 Ti2 Ti4 O3 121.3(2) 16_655 . . . ?
Ti3 Ti2 Ti4 O3 40.3(2) 15_565 . . . ?
Ti5 Ti2 Ti4 O3 59.3(2) 16_655 . . . ?
O12 Ti2 Ti4 O8 35.1(3) . . . . ?
O2 Ti2 Ti4 O8 164.4(3) . . . . ?
O3 Ti2 Ti4 O8 128.7(3) . . . . ?
O5 Ti2 Ti4 O8 -61.7(3) . . . . ?
O4 Ti2 Ti4 O8 -72.0(2) . . . . ?
O1 Ti2 Ti4 O8 -152.6(2) . . . . ?
Ti4 Ti2 Ti4 O8 -110.0(2) 16_655 . . . ?
Ti3 Ti2 Ti4 O8 168.98(18) 15_565 . . . ?
Ti5 Ti2 Ti4 O8 -172.03(18) 16_655 . . . ?
O12 Ti2 Ti4 Ti2 162.6(2) . . . 15_565 ?
O2 Ti2 Ti4 Ti2 -68.1(3) . . . 15_565 ?
O3 Ti2 Ti4 Ti2 -103.8(2) . . . 15_565 ?
O5 Ti2 Ti4 Ti2 65.8(2) . . . 15_565 ?
O4 Ti2 Ti4 Ti2 55.49(18) . . . 15_565 ?
O1 Ti2 Ti4 Ti2 -25.12(13) . . . 15_565 ?
Ti4 Ti2 Ti4 Ti2 17.53(11) 16_655 . . 15_565 ?
Ti3 Ti2 Ti4 Ti2 -63.51(5) 15_565 . . 15_565 ?
Ti5 Ti2 Ti4 Ti2 -44.52(7) 16_655 . . 15_565 ?
O12 Ti2 Ti4 Ti3 -133.9(2) . . . 15_565 ?
O2 Ti2 Ti4 Ti3 -4.6(3) . . . 15_565 ?
O3 Ti2 Ti4 Ti3 -40.3(2) . . . 15_565 ?
O5 Ti2 Ti4 Ti3 129.3(2) . . . 15_565 ?
O4 Ti2 Ti4 Ti3 119.00(18) . . . 15_565 ?
O1 Ti2 Ti4 Ti3 38.39(13) . . . 15_565 ?
Ti4 Ti2 Ti4 Ti3 81.03(12) 16_655 . . 15_565 ?
Ti5 Ti2 Ti4 Ti3 18.99(5) 16_655 . . 15_565 ?
O12 Ti2 Ti4 Ti5 106.3(2) . . . . ?
O2 Ti2 Ti4 Ti5 -124.3(3) . . . . ?
O3 Ti2 Ti4 Ti5 -160.1(2) . . . . ?
O5 Ti2 Ti4 Ti5 9.5(2) . . . . ?
O4 Ti2 Ti4 Ti5 -0.78(18) . . . . ?
O1 Ti2 Ti4 Ti5 -81.39(13) . . . . ?
Ti4 Ti2 Ti4 Ti5 -38.74(12) 16_655 . . . ?
Ti3 Ti2 Ti4 Ti5 -119.78(5) 15_565 . . . ?
Ti5 Ti2 Ti4 Ti5 -100.79(6) 16_655 . . . ?
Ti3 O6 Ti5 O5 31.7(5) . . . . ?
Ti3 O6 Ti5 O7 123.3(5) . . . . ?
Ti3 O6 Ti5 O10 -136.4(5) . . . . ?
Ti3 O6 Ti5 O1 -58.0(5) . . . 15_565 ?
Ti3 O6 Ti5 O2 -10.9(13) . . . 15_565 ?
Ti3 O6 Ti5 Ti4 27.2(6) . . . . ?
Ti3 O6 Ti5 Ti3 -100.4(5) . . . 2_665 ?
Ti3 O6 Ti5 Ti2 -54.3(6) . . . 15_565 ?
Ti3 O6 Ti5 Ti1 -36.9(4) . . . . ?
Ti4 O5 Ti5 O6 -174.6(2) . . . . ?
Ti2 O5 Ti5 O6 -26.1(6) . . . . ?
Ti4 O5 Ti5 O7 83.3(2) . . . . ?
Ti2 O5 Ti5 O7 -128.2(6) . . . . ?
Ti4 O5 Ti5 O10 -35.2(8) . . . . ?
Ti2 O5 Ti5 O10 113.4(8) . . . . ?
Ti4 O5 Ti5 O1 -78.4(2) . . . 15_565 ?
Ti2 O5 Ti5 O1 70.2(6) . . . 15_565 ?
Ti4 O5 Ti5 O2 -3.4(2) . . . 15_565 ?
Ti2 O5 Ti5 O2 145.2(6) . . . 15_565 ?
Ti2 O5 Ti5 Ti4 148.5(7) . . . . ?
Ti4 O5 Ti5 Ti3 -77.3(3) . . . 2_665 ?
Ti2 O5 Ti5 Ti3 71.3(6) . . . 2_665 ?
Ti4 O5 Ti5 Ti2 -35.30(18) . . . 15_565 ?
Ti2 O5 Ti5 Ti2 113.2(6) . . . 15_565 ?
Ti4 O5 Ti5 Ti1 -100.2(2) . . . . ?
Ti2 O5 Ti5 Ti1 48.3(5) . . . . ?
C1 O7 Ti5 O6 -117.6(6) . . . . ?
C1 O7 Ti5 O5 -24.4(6) . . . . ?
C1 O7 Ti5 O10 139.6(6) . . . . ?
C1 O7 Ti5 O1 66.5(10) . . . 15_565 ?
C1 O7 Ti5 O2 53.3(6) . . . 15_565 ?
C1 O7 Ti5 Ti4 13.9(6) . . . . ?
C1 O7 Ti5 Ti3 135.4(6) . . . 2_665 ?
C1 O7 Ti5 Ti2 60.6(6) . . . 15_565 ?
C1 O7 Ti5 Ti1 -34.4(9) . . . . ?
C7 O10 Ti5 O6 -92.7(6) . . . . ?
Ti3 O10 Ti5 O6 81.2(3) 2_665 . . . ?
C7 O10 Ti5 O5 128.7(8) . . . . ?
Ti3 O10 Ti5 O5 -57.4(8) 2_665 . . . ?
C7 O10 Ti5 O7 11.2(6) . . . . ?
Ti3 O10 Ti5 O7 -174.9(2) 2_665 . . . ?
C7 O10 Ti5 O1 173.2(6) . . . 15_565 ?
Ti3 O10 Ti5 O1 -12.9(2) 2_665 . . 15_565 ?
C7 O10 Ti5 O2 97.7(6) . . . 15_565 ?
Ti3 O10 Ti5 O2 -88.5(2) 2_665 . . 15_565 ?
C7 O10 Ti5 Ti4 102.5(6) . . . . ?
Ti3 O10 Ti5 Ti4 -83.7(2) 2_665 . . . ?
C7 O10 Ti5 Ti3 -173.9(7) . . . 2_665 ?
C7 O10 Ti5 Ti2 128.9(6) . . . 15_565 ?
Ti3 O10 Ti5 Ti2 -57.28(19) 2_665 . . 15_565 ?
C7 O10 Ti5 Ti1 -170.8(6) . . . . ?
Ti3 O10 Ti5 Ti1 3.0(2) 2_665 . . . ?
O11 Ti4 Ti5 O6 135.8(4) . . . . ?
O4 Ti4 Ti5 O6 -97.5(3) 15_565 . . . ?
O2 Ti4 Ti5 O6 -167.6(3) 15_565 . . . ?
O5 Ti4 Ti5 O6 7.2(3) . . . . ?
O3 Ti4 Ti5 O6 -16.3(3) . . . . ?
O8 Ti4 Ti5 O6 94.7(3) . . . . ?
Ti2 Ti4 Ti5 O6 -128.2(2) 15_565 . . . ?
Ti3 Ti4 Ti5 O6 -60.3(2) 15_565 . . . ?
Ti2 Ti4 Ti5 O6 -2.9(2) . . . . ?
O11 Ti4 Ti5 O5 128.6(5) . . . . ?
O4 Ti4 Ti5 O5 -104.7(3) 15_565 . . . ?
O2 Ti4 Ti5 O5 -174.8(3) 15_565 . . . ?
O3 Ti4 Ti5 O5 -23.5(3) . . . . ?
O8 Ti4 Ti5 O5 87.5(3) . . . . ?
Ti2 Ti4 Ti5 O5 -135.4(2) 15_565 . . . ?
Ti3 Ti4 Ti5 O5 -67.5(2) 15_565 . . . ?
Ti2 Ti4 Ti5 O5 -10.1(2) . . . . ?
O11 Ti4 Ti5 O7 32.7(4) . . . . ?
O4 Ti4 Ti5 O7 159.4(2) 15_565 . . . ?
O2 Ti4 Ti5 O7 89.3(2) 15_565 . . . ?
O5 Ti4 Ti5 O7 -95.8(3) . . . . ?
O3 Ti4 Ti5 O7 -119.4(2) . . . . ?
O8 Ti4 Ti5 O7 -8.3(2) . . . . ?
Ti2 Ti4 Ti5 O7 128.76(15) 15_565 . . . ?
Ti3 Ti4 Ti5 O7 -163.32(15) 15_565 . . . ?
Ti2 Ti4 Ti5 O7 -105.88(15) . . . . ?
O11 Ti4 Ti5 O10 -64.2(4) . . . . ?
O4 Ti4 Ti5 O10 62.5(2) 15_565 . . . ?
O2 Ti4 Ti5 O10 -7.6(3) 15_565 . . . ?
O5 Ti4 Ti5 O10 167.3(3) . . . . ?
O3 Ti4 Ti5 O10 143.7(2) . . . . ?
O8 Ti4 Ti5 O10 -105.3(2) . . . . ?
Ti2 Ti4 Ti5 O10 31.84(19) 15_565 . . . ?
Ti3 Ti4 Ti5 O10 99.76(19) 15_565 . . . ?
Ti2 Ti4 Ti5 O10 157.20(19) . . . . ?
O11 Ti4 Ti5 O1 -132.7(4) . . . 15_565 ?
O4 Ti4 Ti5 O1 -5.94(19) 15_565 . . 15_565 ?
O2 Ti4 Ti5 O1 -76.0(2) 15_565 . . 15_565 ?
O5 Ti4 Ti5 O1 98.8(3) . . . 15_565 ?
O3 Ti4 Ti5 O1 75.24(19) . . . 15_565 ?
O8 Ti4 Ti5 O1 -173.7(2) . . . 15_565 ?
Ti2 Ti4 Ti5 O1 -36.63(12) 15_565 . . 15_565 ?
Ti3 Ti4 Ti5 O1 31.29(13) 15_565 . . 15_565 ?
Ti2 Ti4 Ti5 O1 88.72(13) . . . 15_565 ?
O11 Ti4 Ti5 O2 -56.6(4) . . . 15_565 ?
O4 Ti4 Ti5 O2 70.1(2) 15_565 . . 15_565 ?
O5 Ti4 Ti5 O2 174.8(3) . . . 15_565 ?
O3 Ti4 Ti5 O2 151.3(3) . . . 15_565 ?
O8 Ti4 Ti5 O2 -97.7(3) . . . 15_565 ?
Ti2 Ti4 Ti5 O2 39.4(2) 15_565 . . 15_565 ?
Ti3 Ti4 Ti5 O2 107.3(2) 15_565 . . 15_565 ?
Ti2 Ti4 Ti5 O2 164.8(2) . . . 15_565 ?
O11 Ti4 Ti5 Ti3 -104.7(4) . . . 2_665 ?
O4 Ti4 Ti5 Ti3 21.99(16) 15_565 . . 2_665 ?
O2 Ti4 Ti5 Ti3 -48.1(2) 15_565 . . 2_665 ?
O5 Ti4 Ti5 Ti3 126.7(2) . . . 2_665 ?
O3 Ti4 Ti5 Ti3 103.17(16) . . . 2_665 ?
O8 Ti4 Ti5 Ti3 -145.79(17) . . . 2_665 ?
Ti2 Ti4 Ti5 Ti3 -8.70(5) 15_565 . . 2_665 ?
Ti3 Ti4 Ti5 Ti3 59.22(8) 15_565 . . 2_665 ?
Ti2 Ti4 Ti5 Ti3 116.66(6) . . . 2_665 ?
O11 Ti4 Ti5 Ti2 -96.0(4) . . . 15_565 ?
O4 Ti4 Ti5 Ti2 30.69(15) 15_565 . . 15_565 ?
O2 Ti4 Ti5 Ti2 -39.4(2) 15_565 . . 15_565 ?
O5 Ti4 Ti5 Ti2 135.4(2) . . . 15_565 ?
O3 Ti4 Ti5 Ti2 111.87(16) . . . 15_565 ?
O8 Ti4 Ti5 Ti2 -137.10(17) . . . 15_565 ?
Ti3 Ti4 Ti5 Ti2 67.92(5) 15_565 . . 15_565 ?
Ti2 Ti4 Ti5 Ti2 125.36(5) . . . 15_565 ?
O11 Ti4 Ti5 Ti1 -161.8(4) . . . . ?
O4 Ti4 Ti5 Ti1 -35.07(15) 15_565 . . . ?
O2 Ti4 Ti5 Ti1 -105.2(2) 15_565 . . . ?
O5 Ti4 Ti5 Ti1 69.7(2) . . . . ?
O3 Ti4 Ti5 Ti1 46.11(15) . . . . ?
O8 Ti4 Ti5 Ti1 157.15(17) . . . . ?
Ti2 Ti4 Ti5 Ti1 -65.76(4) 15_565 . . . ?
Ti3 Ti4 Ti5 Ti1 2.16(5) 15_565 . . . ?
Ti2 Ti4 Ti5 Ti1 59.60(3) . . . . ?
O1 Ti1 Ti5 O6 -8.3(2) 16_655 . . . ?
O1 Ti1 Ti5 O6 103.5(2) . . . . ?
O1 Ti1 Ti5 O6 -132.2(3) 15_565 . . . ?
O1 Ti1 Ti5 O6 -132.7(3) 2_665 . . . ?
Ti5 Ti1 Ti5 O6 -41.90(16) 2_665 . . . ?
Ti5 Ti1 Ti5 O6 84.49(16) 16_655 . . . ?
Ti5 Ti1 Ti5 O6 -168.30(17) 15_565 . . . ?
O1 Ti1 Ti5 O5 -106.6(2) 16_655 . . . ?
O1 Ti1 Ti5 O5 5.3(2) . . . . ?
O1 Ti1 Ti5 O5 129.6(3) 15_565 . . . ?
O1 Ti1 Ti5 O5 129.1(3) 2_665 . . . ?
Ti5 Ti1 Ti5 O5 -140.15(17) 2_665 . . . ?
Ti5 Ti1 Ti5 O5 -13.75(17) 16_655 . . . ?
Ti5 Ti1 Ti5 O5 93.46(17) 15_565 . . . ?
O1 Ti1 Ti5 O7 -96.0(5) 16_655 . . . ?
O1 Ti1 Ti5 O7 15.9(5) . . . . ?
O1 Ti1 Ti5 O7 140.2(6) 15_565 . . . ?
O1 Ti1 Ti5 O7 139.7(5) 2_665 . . . ?
Ti5 Ti1 Ti5 O7 -129.5(5) 2_665 . . . ?
Ti5 Ti1 Ti5 O7 -3.2(5) 16_655 . . . ?
Ti5 Ti1 Ti5 O7 104.1(5) 15_565 . . . ?
O1 Ti1 Ti5 O10 90.1(2) 16_655 . . . ?
O1 Ti1 Ti5 O10 -158.0(2) . . . . ?
O1 Ti1 Ti5 O10 -33.7(3) 15_565 . . . ?
O1 Ti1 Ti5 O10 -34.2(3) 2_665 . . . ?
Ti5 Ti1 Ti5 O10 56.55(15) 2_665 . . . ?
Ti5 Ti1 Ti5 O10 -177.05(16) 16_655 . . . ?
Ti5 Ti1 Ti5 O10 -69.84(15) 15_565 . . . ?
O1 Ti1 Ti5 O1 123.8(3) 16_655 . . 15_565 ?
O1 Ti1 Ti5 O1 -124.30(16) . . . 15_565 ?
O1 Ti1 Ti5 O1 -0.5(5) 2_665 . . 15_565 ?
Ti5 Ti1 Ti5 O1 90.3(3) 2_665 . . 15_565 ?
Ti5 Ti1 Ti5 O1 -143.3(3) 16_655 . . 15_565 ?
Ti5 Ti1 Ti5 O1 -36.1(3) 15_565 . . 15_565 ?
O1 Ti1 Ti5 O2 177.22(19) 16_655 . . 15_565 ?
O1 Ti1 Ti5 O2 -70.91(19) . . . 15_565 ?
O1 Ti1 Ti5 O2 53.4(3) 15_565 . . 15_565 ?
O1 Ti1 Ti5 O2 52.9(3) 2_665 . . 15_565 ?
Ti5 Ti1 Ti5 O2 143.65(14) 2_665 . . 15_565 ?
Ti5 Ti1 Ti5 O2 -89.95(15) 16_655 . . 15_565 ?
Ti5 Ti1 Ti5 O2 17.26(14) 15_565 . . 15_565 ?
O1 Ti1 Ti5 Ti4 -144.97(14) 16_655 . . . ?
O1 Ti1 Ti5 Ti4 -33.11(14) . . . . ?
O1 Ti1 Ti5 Ti4 91.2(3) 15_565 . . . ?
O1 Ti1 Ti5 Ti4 90.7(3) 2_665 . . . ?
Ti5 Ti1 Ti5 Ti4 -178.55(5) 2_665 . . . ?
Ti5 Ti1 Ti5 Ti4 -52.15(5) 16_655 . . . ?
Ti5 Ti1 Ti5 Ti4 55.06(5) 15_565 . . . ?
O1 Ti1 Ti5 Ti3 92.10(14) 16_655 . . 2_665 ?
O1 Ti1 Ti5 Ti3 -156.04(14) . . . 2_665 ?
O1 Ti1 Ti5 Ti3 -31.7(3) 15_565 . . 2_665 ?
O1 Ti1 Ti5 Ti3 -32.3(3) 2_665 . . 2_665 ?
Ti5 Ti1 Ti5 Ti3 58.52(3) 2_665 . . 2_665 ?
Ti5 Ti1 Ti5 Ti3 -175.08(4) 16_655 . . 2_665 ?
Ti5 Ti1 Ti5 Ti3 -67.87(3) 15_565 . . 2_665 ?
O1 Ti1 Ti5 Ti2 159.26(14) 16_655 . . 15_565 ?
O1 Ti1 Ti5 Ti2 -88.87(14) . . . 15_565 ?
O1 Ti1 Ti5 Ti2 35.4(3) 15_565 . . 15_565 ?
O1 Ti1 Ti5 Ti2 34.9(3) 2_665 . . 15_565 ?
Ti5 Ti1 Ti5 Ti2 125.69(4) 2_665 . . 15_565 ?
Ti5 Ti1 Ti5 Ti2 -107.91(5) 16_655 . . 15_565 ?
Ti5 Ti1 Ti5 Ti2 -0.70(4) 15_565 . . 15_565 ?
